data_7224705
loop_
_publ_author_name
'Siva, Karthigha'
'Kalainathan, S.'
'Yamada, Manabu'
'Kondo, Yoshihiko'
'Hamada, Fumio'

_publ_section_title
;
 Synthesis, growth and third-order nonlinear optical properties of
 quinolinium single crystal-PCLQI
;
_journal_name_full 'RSC Adv.'
_journal_paper_doi 10.1039/C6RA05055G
_journal_year 2016
_chemical_formula_sum 'C19 H17 Cl I N O0.5'
_chemical_formula_weight 429.70
_space_group_IT_number 15
_symmetry_cell_setting monoclinic
_symmetry_Int_Tables_number 15
_symmetry_space_group_name_Hall '-C 2yc'
_symmetry_space_group_name_H-M 'C 1 2/c 1'
_atom_sites_solution_hydrogens geom
_atom_sites_solution_primary direct
_atom_sites_solution_secondary difmap
_audit_update_record
;
2016-01-08 deposited with the CCDC.
2016-03-21 downloaded from the CCDC.
;
_cell_angle_alpha 90.0000
_cell_angle_beta 113.3849(14)
_cell_angle_gamma 90.0000
_cell_formula_units_Z 8
_cell_length_a 26.0008(11)
_cell_length_b 9.3211(4)
_cell_length_c 15.3597(8)
_cell_measurement_reflns_used 11915
_cell_measurement_temperature 100
_cell_measurement_theta_max 25.32
_cell_measurement_theta_min 3.13
_cell_volume 3416.7(3)
_computing_cell_refinement 'RAPID AUTO'
_computing_data_collection 'RAPID AUTO (Rigaku, ????)'
_computing_data_reduction 'RAPID AUTO'
_computing_molecular_graphics 'CrystalStructure 4.0'
_computing_publication_material 'CrystalStructure 4.0 (Rigaku, 2010)'
_computing_structure_refinement 'SHELXL97 (Sheldrick, 2008)'
_computing_structure_solution 'SHELXS97 (Sheldrick, 2008)'
_diffrn_ambient_temperature 100
_diffrn_detector_area_resol_mean 10.000
_diffrn_measured_fraction_theta_full 0.996
_diffrn_measured_fraction_theta_max 0.996
_diffrn_measurement_device_type 'Rigaku R-AXIS RAPID'
_diffrn_measurement_method \w
_diffrn_radiation_type 'Mo K\a'
_diffrn_radiation_wavelength 0.71075
_diffrn_reflns_av_R_equivalents 0.0223
_diffrn_reflns_limit_h_max 31
_diffrn_reflns_limit_h_min -31
_diffrn_reflns_limit_k_max 11
_diffrn_reflns_limit_k_min -10
_diffrn_reflns_limit_l_max 18
_diffrn_reflns_limit_l_min -18
_diffrn_reflns_number 13310
_diffrn_reflns_theta_full 25.34
_diffrn_reflns_theta_max 25.33
_diffrn_standards_number 0
_exptl_absorpt_coefficient_mu 2.031
_exptl_absorpt_correction_T_max 0.737
_exptl_absorpt_correction_T_min 0.595
_exptl_absorpt_correction_type multi-scan
_exptl_absorpt_process_details 'ABSCOR (Rigaku, 1995)'
_exptl_crystal_colour brown
_exptl_crystal_density_diffrn 1.671
_exptl_crystal_density_method 'not measured'
_exptl_crystal_description block
_exptl_crystal_F_000 1696.00
_exptl_crystal_size_max 0.200
_exptl_crystal_size_mid 0.200
_exptl_crystal_size_min 0.150
_refine_diff_density_max 0.650
_refine_diff_density_min -0.310
_refine_ls_extinction_method none
_refine_ls_goodness_of_fit_ref 1.082
_refine_ls_hydrogen_treatment constr
_refine_ls_number_parameters 212
_refine_ls_number_reflns 3119
_refine_ls_number_restraints 0
_refine_ls_R_factor_gt 0.0165
_refine_ls_shift/su_max 0.002
_refine_ls_structure_factor_coef Fsqd
_refine_ls_weighting_details 'w = 1/[\s^2^(Fo^2^)+(0.0172P)^2^+4.8556P] where P=(Fo^2^+2Fc^2^)/3'
_refine_ls_weighting_scheme calc
_refine_ls_wR_factor_ref 0.0414
_reflns_number_gt 2950
_reflns_number_total 3119
_reflns_threshold_expression F^2^>2.0\s(F^2^)
_cod_data_source_file c6ra05055g1.cif
_cod_data_source_block 201507154ClB
_cod_depositor_comments
;

2018-03-04
Z value and formula fixed to values more according to usual
chemical conventions.                 miguel
;
_cod_original_formula_sum 'C38 H34 Cl2 I2 N2 O'
_cod_original_formula_weight 859.41
_cod_original_formula_moiety 'C38 H34 Cl2 I2 N2 O'
_cod_original_formula_units_Z 4
_cod_database_code 7224705

loop_
_symmetry_equiv_pos_site_id
_symmetry_equiv_pos_as_xyz
1 +X,+Y,+Z
2 -X,+Y,1/2-Z
3 -X,-Y,-Z
4 +X,-Y,1/2+Z
5 1/2+X,1/2+Y,+Z
6 1/2-X,1/2+Y,1/2-Z
7 1/2-X,1/2-Y,-Z
8 1/2+X,1/2-Y,1/2+Z

loop_
_atom_site_label
_atom_site_type_symbol
_atom_site_fract_x
_atom_site_fract_y
_atom_site_fract_z
_atom_site_U_iso_or_equiv
_atom_site_adp_type
_atom_site_occupancy
_atom_site_symmetry_multiplicity
_atom_site_calc_flag
_atom_site_refinement_flags
I1 I 0.399345(5) 0.037453(13) 0.321798(9) 0.01953(5) Uani 1.0 8 d .
Cl1 Cl 0.207350(19) 0.49243(5) -0.00838(3) 0.02222(11) Uani 1.0 8 d .
O1 O 0.5000 -0.1355(2) 0.2500 0.0261(5) Uani 1.0 4 d .
N19 N 0.56300(6) 0.39533(16) 0.47324(10) 0.0127(3) Uani 1.0 8 d .
C1 C 0.27486(7) 0.5100(2) 0.07898(13) 0.0156(4) Uani 1.0 8 d .
C2 C 0.30660(8) 0.3877(2) 0.11642(13) 0.0172(4) Uani 1.0 8 d .
C3 C 0.35986(8) 0.4027(2) 0.18766(13) 0.0163(4) Uani 1.0 8 d .
C4 C 0.38169(7) 0.53875(19) 0.22024(13) 0.0140(4) Uani 1.0 8 d .
C5 C 0.34912(7) 0.6598(2) 0.17979(13) 0.0157(4) Uani 1.0 8 d .
C6 C 0.29555(7) 0.6461(2) 0.10954(13) 0.0151(4) Uani 1.0 8 d .
C7 C 0.43720(8) 0.5622(2) 0.29562(13) 0.0156(4) Uani 1.0 8 d .
C8 C 0.47473(8) 0.4623(2) 0.34395(13) 0.0150(4) Uani 1.0 8 d .
C9 C 0.52967(7) 0.4989(2) 0.41679(13) 0.0140(4) Uani 1.0 8 d .
C10 C 0.54910(7) 0.6421(2) 0.42878(13) 0.0163(4) Uani 1.0 8 d .
C11 C 0.59968(8) 0.6774(2) 0.49728(13) 0.0174(4) Uani 1.0 8 d .
C12 C 0.63537(7) 0.5701(2) 0.55427(13) 0.0157(4) Uani 1.0 8 d .
C13 C 0.61720(7) 0.4259(2) 0.53956(12) 0.0140(4) Uani 1.0 8 d .
C14 C 0.65398(7) 0.3161(3) 0.59164(13) 0.0176(4) Uani 1.0 8 d .
C15 C 0.70671(8) 0.3525(3) 0.65637(13) 0.0206(5) Uani 1.0 8 d .
C16 C 0.72460(8) 0.4958(3) 0.67345(14) 0.0217(5) Uani 1.0 8 d .
C17 C 0.68921(8) 0.6025(3) 0.62363(13) 0.0201(4) Uani 1.0 8 d .
C18 C 0.54301(7) 0.2439(2) 0.46683(13) 0.0158(4) Uani 1.0 8 d .
C19 C 0.55989(8) 0.1549(2) 0.40015(14) 0.0211(5) Uani 1.0 8 d .
H1 H 0.4457 0.6609 0.3114 0.0163 Uiso 1.0 8 calc R
H2 H 0.2921 0.2953 0.0936 0.0207 Uiso 1.0 8 calc R
H3 H 0.3816 0.3198 0.2145 0.0196 Uiso 1.0 8 calc R
H4 H 0.4661 0.3675 0.3325 0.0181 Uiso 1.0 8 calc R
H5 H 0.3639 0.7528 0.2007 0.0189 Uiso 1.0 8 calc R
H6 H 0.2735 0.7286 0.0829 0.0182 Uiso 1.0 8 calc R
H10 H 0.5264 0.7148 0.3883 0.0196 Uiso 1.0 8 calc R
H11 H 0.6110 0.7751 0.5068 0.0209 Uiso 1.0 8 calc R
H14 H 0.6425 0.2185 0.5822 0.0211 Uiso 1.0 8 calc R
H15 H 0.7317 0.2785 0.6904 0.0247 Uiso 1.0 8 calc R
H16 H 0.7609 0.5182 0.7192 0.0260 Uiso 1.0 8 calc R
H17 H 0.7009 0.6997 0.6357 0.0242 Uiso 1.0 8 calc R
H18A H 0.5017 0.2434 0.4444 0.0190 Uiso 1.0 8 calc R
H18B H 0.5587 0.2001 0.5308 0.0190 Uiso 1.0 8 calc R
H19A H 0.5408 0.1912 0.3353 0.0254 Uiso 1.0 8 calc R
H19B H 0.5493 0.0546 0.4028 0.0254 Uiso 1.0 8 calc R
H19C H 0.6005 0.1612 0.4192 0.0254 Uiso 1.0 8 calc R

loop_
_atom_site_aniso_label
_atom_site_aniso_U_11
_atom_site_aniso_U_22
_atom_site_aniso_U_33
_atom_site_aniso_U_12
_atom_site_aniso_U_13
_atom_site_aniso_U_23
I1 0.02135(8) 0.01445(8) 0.02021(8) -0.00274(5) 0.00552(5) 0.00091(5)
Cl1 0.0134(3) 0.0220(3) 0.0239(3) -0.00278(18) -0.00039(18) 0.00106(19)
O1 0.0347(12) 0.0161(10) 0.0237(11) 0.0000 0.0076(9) 0.0000
N19 0.0118(7) 0.0147(8) 0.0110(7) 0.0001(7) 0.0038(6) -0.0005(6)
C1 0.0121(9) 0.0202(10) 0.0132(9) -0.0015(8) 0.0036(7) 0.0008(8)
C2 0.0188(10) 0.0136(10) 0.0188(10) -0.0019(8) 0.0070(8) -0.0005(8)
C3 0.0163(9) 0.0155(10) 0.0167(9) 0.0035(8) 0.0060(8) 0.0034(8)
C4 0.0138(9) 0.0177(10) 0.0118(9) 0.0009(8) 0.0063(7) 0.0018(7)
C5 0.0173(9) 0.0142(10) 0.0157(9) -0.0014(8) 0.0066(8) -0.0003(7)
C6 0.0154(9) 0.0137(9) 0.0156(9) 0.0024(8) 0.0054(8) 0.0019(7)
C7 0.0172(10) 0.0155(10) 0.0152(9) -0.0019(8) 0.0076(8) -0.0013(8)
C8 0.0150(9) 0.0157(10) 0.0143(9) -0.0019(8) 0.0058(8) -0.0013(8)
C9 0.0142(9) 0.0178(10) 0.0126(9) 0.0029(8) 0.0081(8) 0.0006(8)
C10 0.0168(9) 0.0161(10) 0.0166(9) 0.0013(8) 0.0071(8) 0.0020(8)
C11 0.0189(10) 0.0159(10) 0.0190(10) -0.0025(8) 0.0090(8) -0.0015(8)
C12 0.0142(9) 0.0210(10) 0.0143(9) -0.0015(8) 0.0083(8) -0.0021(8)
C13 0.0118(9) 0.0206(10) 0.0110(9) -0.0007(8) 0.0059(7) -0.0018(8)
C14 0.0173(10) 0.0201(10) 0.0153(9) 0.0014(8) 0.0064(8) -0.0014(8)
C15 0.0154(9) 0.0296(12) 0.0156(10) 0.0058(9) 0.0048(8) 0.0025(8)
C16 0.0125(9) 0.0340(12) 0.0163(10) -0.0030(9) 0.0035(8) -0.0047(9)
C17 0.0169(10) 0.0252(11) 0.0190(10) -0.0061(9) 0.0078(8) -0.0051(9)
C18 0.0144(9) 0.0132(9) 0.0172(9) -0.0016(8) 0.0034(7) 0.0015(8)
C19 0.0190(10) 0.0187(10) 0.0212(10) 0.0007(8) 0.0032(8) -0.0034(8)

loop_
_atom_type_symbol
_atom_type_description
_atom_type_scat_dispersion_real
_atom_type_scat_dispersion_imag
_atom_type_scat_source
C C 0.003 0.002
;
International Tables for Crystallography
(1992, Vol. C, Tables 4.2.6.8 and 6.1.1.4)
;
H H 0.000 0.000
;
International Tables for Crystallography
(1992, Vol. C, Table 6.1.1.4)
;
N N 0.006 0.003
;
International Tables for Crystallography
(1992, Vol. C, Tables 4.2.6.8 and 6.1.1.4)
;
I I -0.474 1.812
;
International Tables for Crystallography
(1992, Vol. C, Tables 4.2.6.8 and 6.1.1.4)
;
Cl Cl 0.148 0.159
;
International Tables for Crystallography
(1992, Vol. C, Tables 4.2.6.8 and 6.1.1.4)
;
O O 0.011 0.006
;
International Tables for Crystallography
(1992, Vol. C, Tables 4.2.6.8 and 6.1.1.4)
;

loop_
_geom_angle_atom_site_label_1
_geom_angle_atom_site_label_2
_geom_angle_atom_site_label_3
_geom_angle
_geom_angle_publ_flag
C9 N19 C13 121.54(16) yes
C9 N19 C18 120.87(13) yes
C13 N19 C18 117.59(14) yes
Cl1 C1 C2 119.50(14) yes
Cl1 C1 C6 118.93(14) yes
C2 C1 C6 121.57(15) yes
C1 C2 C3 119.03(18) yes
C2 C3 C4 120.62(17) yes
C3 C4 C5 118.96(15) yes
C3 C4 C7 123.44(16) yes
C5 C4 C7 117.60(16) yes
C4 C5 C6 120.93(17) yes
C1 C6 C5 118.87(16) yes
C4 C7 C8 127.35(18) yes
C7 C8 C9 122.47(18) yes
N19 C9 C8 120.35(17) yes
N19 C9 C10 118.97(14) yes
C8 C9 C10 120.67(16) yes
C9 C10 C11 121.08(16) yes
C10 C11 C12 120.35(18) yes
C11 C12 C13 118.71(15) yes
C11 C12 C17 121.82(18) yes
C13 C12 C17 119.45(17) yes
N19 C13 C12 119.04(15) yes
N19 C13 C14 121.58(17) yes
C12 C13 C14 119.37(15) yes
C13 C14 C15 119.07(19) yes
C14 C15 C16 121.99(18) yes
C15 C16 C17 119.25(17) yes
C12 C17 C16 120.80(19) yes
N19 C18 C19 112.09(18) yes
C1 C2 H2 120.473 no
C3 C2 H2 120.500 no
C2 C3 H3 119.686 no
C4 C3 H3 119.698 no
C4 C5 H5 119.540 no
C6 C5 H5 119.528 no
C1 C6 H6 120.569 no
C5 C6 H6 120.561 no
C4 C7 H1 113.664 no
C8 C7 H1 118.965 no
C7 C8 H4 119.784 no
C9 C8 H4 117.739 no
C9 C10 H10 119.453 no
C11 C10 H10 119.469 no
C10 C11 H11 119.827 no
C12 C11 H11 119.828 no
C13 C14 H14 120.459 no
C15 C14 H14 120.469 no
C14 C15 H15 119.007 no
C16 C15 H15 119.004 no
C15 C16 H16 120.377 no
C17 C16 H16 120.372 no
C12 C17 H17 119.603 no
C16 C17 H17 119.595 no
N19 C18 H18A 109.187 no
N19 C18 H18B 109.200 no
C19 C18 H18A 109.184 no
C19 C18 H18B 109.196 no
H18A C18 H18B 107.886 no
C18 C19 H19A 109.472 no
C18 C19 H19B 109.473 no
C18 C19 H19C 109.465 no
H19A C19 H19B 109.473 no
H19A C19 H19C 109.469 no
H19B C19 H19C 109.476 no

loop_
_geom_bond_atom_site_label_1
_geom_bond_atom_site_label_2
_geom_bond_distance
_geom_bond_publ_flag
Cl1 C1 1.7432(16) yes
N19 C9 1.356(3) yes
N19 C13 1.402(2) yes
N19 C18 1.494(3) yes
C1 C2 1.391(3) yes
C1 C6 1.385(3) yes
C2 C3 1.390(3) yes
C3 C4 1.398(3) yes
C4 C5 1.400(3) yes
C4 C7 1.465(3) yes
C5 C6 1.388(2) yes
C7 C8 1.340(3) yes
C8 C9 1.463(3) yes
C9 C10 1.413(3) yes
C10 C11 1.359(3) yes
C11 C12 1.408(3) yes
C12 C13 1.413(3) yes
C12 C17 1.415(3) yes
C13 C14 1.412(3) yes
C14 C15 1.379(3) yes
C15 C16 1.404(3) yes
C16 C17 1.365(3) yes
C18 C19 1.512(4) yes
C2 H2 0.950 no
C3 H3 0.950 no
C5 H5 0.950 no
C6 H6 0.950 no
C7 H1 0.955 no
C8 H4 0.911 no
C10 H10 0.950 no
C11 H11 0.950 no
C14 H14 0.950 no
C15 H15 0.950 no
C16 H16 0.950 no
C17 H17 0.950 no
C18 H18A 0.990 no
C18 H18B 0.990 no
C19 H19A 0.980 no
C19 H19B 0.980 no
C19 H19C 0.980 no

loop_
_geom_contact_atom_site_label_1
_geom_contact_atom_site_label_2
_geom_contact_distance
_geom_contact_publ_flag
_geom_contact_site_symmetry_2
N19 C11 2.771(3) no .
C1 C4 2.777(2) no .
C2 C5 2.784(3) no .
C3 C6 2.791(3) no .
C3 C8 3.050(3) no .
C7 C10 2.912(3) no .
C8 C18 2.863(3) no .
C8 C19 3.513(3) no .
C9 C12 2.801(3) no .
C9 C19 3.335(3) no .
C10 C13 2.775(3) no .
C12 C15 2.775(3) no .
C13 C16 2.809(3) no .
C13 C19 3.264(3) no .
C14 C17 2.802(3) no .
C14 C18 2.839(3) no .
C14 C19 3.344(3) no .
I1 O1 3.5994(9) no .
O1 I1 3.5994(9) no .
O1 I1 3.5994(9) no 2_655
O1 C7 3.465(3) no 1_545
O1 C7 3.465(3) no 2_645
O1 C10 3.269(3) no 1_545
O1 C10 3.269(3) no 2_645
O1 C19 3.496(3) no .
O1 C19 3.496(3) no 2_655
N19 C7 3.574(3) no 3_666
N19 C8 3.577(3) no 3_666
N19 C9 3.586(3) no 3_666
C4 C10 3.560(4) no 2_655
C5 C11 3.474(4) no 2_655
C5 C14 3.551(3) no 3_666
C5 C15 3.369(4) no 3_666
C7 O1 3.465(3) no 1_565
C7 N19 3.574(3) no 3_666
C7 C13 3.356(4) no 3_666
C8 N19 3.577(3) no 3_666
C9 N19 3.586(3) no 3_666
C9 C9 3.471(4) no 3_666
C10 O1 3.269(3) no 1_565
C10 C4 3.560(4) no 2_655
C10 C18 3.533(4) no 3_666
C11 C5 3.474(4) no 2_655
C13 C7 3.356(4) no 3_666
C14 C5 3.551(3) no 3_666
C15 C5 3.369(4) no 3_666
C18 C10 3.533(4) no 3_666
C19 O1 3.496(3) no .
Cl1 H2 2.8189 no .
Cl1 H6 2.8024 no .
N19 H4 2.6015 no .
N19 H10 3.2384 no .
N19 H14 2.6547 no .
N19 H19A 2.7336 no .
N19 H19B 3.3283 no .
N19 H19C 2.6544 no .
C1 H3 3.2549 no .
C1 H5 3.2463 no .
C2 H6 3.2792 no .
C3 H1 3.3198 no .
C3 H4 2.7938 no .
C3 H5 3.2680 no .
C4 H2 3.2810 no .
C4 H4 2.7073 no .
C4 H6 3.2846 no .
C5 H1 2.5232 no .
C5 H3 3.2693 no .
C6 H2 3.2778 no .
C7 H3 2.7051 no .
C7 H5 2.5901 no .
C7 H10 2.6095 no .
C8 H3 2.7852 no .
C8 H10 2.6615 no .
C8 H18A 2.4846 no .
C8 H19A 3.0882 no .
C9 H1 2.6190 no .
C9 H11 3.2698 no .
C9 H18A 2.5738 no .
C9 H18B 3.2160 no .
C9 H19A 3.1882 no .
C10 H1 2.5802 no .
C10 H4 3.2956 no .
C11 H17 2.6540 no .
C12 H10 3.2571 no .
C12 H14 3.3006 no .
C12 H16 3.2777 no .
C13 H11 3.2876 no .
C13 H15 3.2626 no .
C13 H17 3.2978 no .
C13 H18A 3.2509 no .
C13 H18B 2.5685 no .
C13 H19C 3.0092 no .
C14 H16 3.2855 no .
C14 H18B 2.5178 no .
C14 H19C 2.8475 no .
C15 H17 3.2492 no .
C16 H14 3.2896 no .
C17 H11 2.6544 no .
C17 H15 3.2396 no .
C18 H4 2.5120 no .
C18 H14 2.5008 no .
C19 H4 2.9915 no .
C19 H14 2.8319 no .
H1 H4 2.7794 no .
H1 H5 2.2982 no .
H1 H10 2.0202 no .
H2 H3 2.3427 no .
H3 H4 2.2682 no .
H4 H10 3.5504 no .
H4 H18A 1.9710 no .
H4 H18B 3.4191 no .
H4 H19A 2.5334 no .
H4 H19B 3.5354 no .
H5 H6 2.3397 no .
H10 H11 2.2996 no .
H11 H17 2.4898 no .
H14 H15 2.3214 no .
H14 H18A 3.4349 no .
H14 H18B 2.0091 no .
H14 H19B 3.2416 no .
H14 H19C 2.3614 no .
H15 H16 2.3452 no .
H16 H17 2.3143 no .
H18A H19A 2.3315 no .
H18A H19B 2.3804 no .
H18A H19C 2.8524 no .
H18B H19A 2.8510 no .
H18B H19B 2.3196 no .
H18B H19C 2.3934 no .
I1 H3 3.0418 no .
I1 H4 3.5036 no .
I1 H5 3.1608 no 1_545
I1 H11 3.2591 no 3_666
I1 H14 3.2138 no 3_656
I1 H16 3.3470 no 8_454
I1 H18A 3.2145 no .
I1 H18B 3.0428 no 3_656
I1 H19B 3.5942 no .
Cl1 H2 2.9867 no 7_555
Cl1 H6 2.9617 no 7_565
Cl1 H11 3.3892 no 8_464
Cl1 H14 3.2407 no 8_454
Cl1 H19C 2.9239 no 8_454
O1 H1 2.7450 no 1_545
O1 H1 2.7450 no 2_645
O1 H5 3.4726 no 1_545
O1 H5 3.4726 no 2_645
O1 H10 2.4027 no 1_545
O1 H10 2.4027 no 2_645
O1 H19A 3.3183 no .
O1 H19A 3.3183 no 2_655
O1 H19B 2.8108 no .
O1 H19B 2.8108 no 2_655
N19 H1 3.4451 no 3_666
C1 H6 3.3492 no 7_565
C1 H15 3.5979 no 8_454
C1 H16 3.5828 no 3_666
C2 H15 3.0402 no 8_454
C2 H19C 3.4107 no 2_655
C3 H19A 3.3770 no 2_655
C3 H19C 3.1878 no 2_655
C5 H11 3.5774 no 2_655
C5 H15 3.4703 no 3_666
C6 H6 3.0181 no 7_565
C6 H15 3.4874 no 3_666
C6 H17 3.0119 no 8_464
C7 H18B 3.4362 no 3_666
C9 H18A 3.5154 no 3_666
C10 H18A 2.9525 no 3_666
C10 H18B 3.4343 no 3_666
C11 H5 3.5954 no 2_655
C11 H18A 3.1880 no 3_666
C13 H1 3.3987 no 3_666
C14 H1 3.4721 no 3_666
C14 H5 3.4605 no 3_666
C15 H2 3.0743 no 8_555
C15 H5 3.5139 no 3_666
C15 H16 3.5772 no 6_646
C15 H17 3.4517 no 6_646
C16 H6 3.3989 no 8_565
C16 H15 3.2739 no 6_656
C17 H6 2.9596 no 8_565
C17 H15 3.2271 no 6_656
C18 H1 3.4188 no 3_666
C18 H10 3.3984 no 3_666
C9 H3 3.1461 no 2_655
C19 H19A 3.5401 no 2_655
H1 O1 2.7450 no 1_565
H1 N19 3.4451 no 3_666
H1 C13 3.3987 no 3_666
H1 C14 3.4721 no 3_666
H1 C18 3.4188 no 3_666
H1 H10 3.4556 no 2_655
H1 H14 3.4907 no 3_666
H1 H18A 3.5589 no 3_666
H1 H18B 2.7921 no 3_666
H2 Cl1 2.9867 no 7_555
H2 C15 3.0743 no 8_454
H2 H2 2.9625 no 7_555
H2 H15 2.6462 no 8_454
H2 H19C 3.1354 no 2_655
H3 I1 3.0418 no .
H3 C19 3.1461 no 2_655
H3 H19A 2.7038 no 2_655
H3 H19C 2.7147 no 2_655
H4 I1 3.5036 no .
H4 H19A 3.0024 no 2_655
H5 I1 3.1608 no 1_565
H5 O1 3.4726 no 1_565
H5 C11 3.5954 no 2_655
H5 C14 3.4605 no 3_666
H5 C15 3.5139 no 3_666
H5 H11 3.5040 no 2_655
H5 H14 3.4145 no 3_666
H5 H15 3.5144 no 3_666
H5 H16 3.5221 no 8_464
H6 Cl1 2.9617 no 7_565
H6 C1 3.3492 no 7_565
H6 C6 3.0181 no 7_565
H6 C16 3.3989 no 8_464
H6 C17 2.9596 no 8_464
H6 H6 2.3797 no 7_565
H6 H15 3.5379 no 3_666
H6 H16 3.2559 no 8_464
H6 H17 2.4253 no 8_464
H10 O1 2.4027 no 1_565
H10 C18 3.3984 no 3_666
H10 H1 3.4556 no 2_655
H10 H18A 2.9631 no 3_666
H10 H18B 3.0436 no 3_666
H10 H19B 3.2145 no 1_565
H11 I1 3.2591 no 3_666
H11 Cl1 3.3892 no 8_565
H11 C5 3.5774 no 2_655
H11 H5 3.5040 no 2_655
H11 H18A 3.3046 no 3_666
H11 H19B 3.1441 no 1_565
H14 I1 3.2138 no 3_656
H14 Cl1 3.2407 no 8_555
H14 H1 3.4907 no 3_666
H14 H5 3.4145 no 3_666
H15 C1 3.5979 no 8_555
H15 C2 3.0402 no 8_555
H15 C5 3.4703 no 3_666
H15 C6 3.4874 no 3_666
H15 C16 3.2739 no 6_646
H15 C17 3.2271 no 6_646
H15 H2 2.6462 no 8_555
H15 H5 3.5144 no 3_666
H15 H6 3.5379 no 3_666
H15 H16 2.7636 no 6_646
H15 H17 2.6515 no 6_646
H16 I1 3.3470 no 8_555
H16 C1 3.5828 no 3_666
H16 C15 3.5772 no 6_656
H16 H5 3.5221 no 8_565
H16 H6 3.2559 no 8_565
H16 H15 2.7636 no 6_656
H17 C6 3.0119 no 8_565
H17 C15 3.4517 no 6_656
H17 H6 2.4253 no 8_565
H17 H15 2.6515 no 6_656
H18A I1 3.2145 no .
H18A C9 3.5154 no 3_666
H18A C10 2.9525 no 3_666
H18A C11 3.1880 no 3_666
H18A H1 3.5589 no 3_666
H18A H10 2.9631 no 3_666
H18A H11 3.3046 no 3_666
H18B I1 3.0428 no 3_656
H18B C7 3.4362 no 3_666
H18B C10 3.4343 no 3_666
H18B H1 2.7921 no 3_666
H18B H10 3.0436 no 3_666
H19A O1 3.3183 no .
H19A C3 3.3770 no 2_655
H19A C19 3.5401 no 2_655
H19A H3 2.7038 no 2_655
H19A H4 3.0024 no 2_655
H19A H19A 2.6376 no 2_655
H19B I1 3.5942 no .
H19B O1 2.8108 no .
H19B H10 3.2145 no 1_545
H19B H11 3.1441 no 1_545
H19C Cl1 2.9239 no 8_555
H19C C2 3.4107 no 2_655
H19C C3 3.1878 no 2_655
H19C H2 3.1354 no 2_655
H19C H3 2.7147 no 2_655

loop_
_geom_torsion_atom_site_label_1
_geom_torsion_atom_site_label_2
_geom_torsion_atom_site_label_3
_geom_torsion_atom_site_label_4
_geom_torsion
_geom_torsion_publ_flag
C9 N19 C13 C12 6.3(3) no
C9 N19 C13 C14 -173.57(18) no
C13 N19 C9 C8 175.98(17) no
C13 N19 C9 C10 -3.3(3) no
C9 N19 C18 C19 93.5(2) no
C18 N19 C9 C8 -4.1(3) no
C18 N19 C9 C10 176.60(17) no
C13 N19 C18 C19 -86.59(19) no
C18 N19 C13 C12 -173.68(16) no
C18 N19 C13 C14 6.5(3) no
Cl1 C1 C2 C3 -178.46(15) no
Cl1 C1 C6 C5 179.37(14) no
C2 C1 C6 C5 -0.5(4) no
C6 C1 C2 C3 1.4(4) no
C1 C2 C3 C4 -1.1(4) no
C2 C3 C4 C5 -0.2(4) no
C2 C3 C4 C7 179.4(2) no
C3 C4 C5 C6 1.1(4) no
C3 C4 C7 C8 -0.0(4) no
C5 C4 C7 C8 179.5(2) no
C7 C4 C5 C6 -178.48(19) no
C4 C5 C6 C1 -0.8(4) no
C4 C7 C8 C9 178.6(2) no
C7 C8 C9 N19 170.4(2) no
C7 C8 C9 C10 -10.3(4) no
N19 C9 C10 C11 -1.8(4) no
C8 C9 C10 C11 178.90(19) no
C9 C10 C11 C12 3.8(4) no
C10 C11 C12 C13 -0.8(4) no
C10 C11 C12 C17 177.4(2) no
C11 C12 C13 N19 -4.1(3) no
C11 C12 C13 C14 175.73(19) no
C11 C12 C17 C16 -175.4(2) no
C13 C12 C17 C16 2.8(4) no
C17 C12 C13 N19 177.60(19) no
C17 C12 C13 C14 -2.6(3) no
N19 C13 C14 C15 -179.61(18) no
C12 C13 C14 C15 0.6(3) no
C13 C14 C15 C16 1.3(4) no
C14 C15 C16 C17 -1.0(4) no
C15 C16 C17 C12 -1.1(4) no
